data_4132295
loop_
_publ_author_name
'Hashim, Mohamed I.'
'Le, Ha T. M.'
'Chen, Teng-Hao'
'Chen, Yu-Sheng'
'Daugulis, Olafs'
'Hsu, Chia-Wei'
'Jacobson, Allan J.'
'Kaveevivitchai, Watchareeya'
'Liang, Xiao'
'Makarenko, Tatyana'
'Miljani\'c, Ognjen \<S'
'Popovs, Ilja'
'Tran, Hung Vu'
'Wang, Xiqu'
'Wu, Chia-Hua'
'Wu, Judy I.'

_publ_section_title
;
 Dissecting Porosity in Molecular Crystals: Influence of Geometry,
 Hydrogen Bonding, and [\p&#x00B7;&#x00B7;&#x00B7;\p] Stacking on the
 Solid-State Packing of Fluorinated Aromatics.
;
_journal_issue 18
_journal_name_full 'Journal of the American Chemical Society'
_journal_page_first 6014
_journal_page_last 6026
_journal_paper_doi 10.1021/jacs.8b02869
_journal_volume 140
_journal_year 2018
_chemical_formula_sum 'C42 H18 F12'
_chemical_formula_weight 750.56
_space_group_crystal_system orthorhombic
_space_group_IT_number 60
_space_group_name_Hall '-P 2n 2ab'
_space_group_name_H-M_alt 'P b c n'
_atom_sites_solution_hydrogens geom
_audit_creation_method SHELXL-2014/7
_cell_angle_alpha 90
_cell_angle_beta 90
_cell_angle_gamma 90
_cell_formula_units_Z 4
_cell_length_a 13.1526(2)
_cell_length_b 19.5199(3)
_cell_length_c 12.3721(2)
_cell_measurement_reflns_used 8058
_cell_measurement_temperature 123(2)
_cell_measurement_theta_max 66.61
_cell_measurement_theta_min 4.05
_cell_volume 3176.38(9)
_computing_cell_refinement 'SAINT v7.60A (Bruker-Nonius, 2013)'
_computing_data_collection 'APEX2 v2013.4-1 (Bruker-Nonius, 2013)'
_computing_data_reduction 'SAINT v7.60A (Bruker-Nonius, 2013)'
_computing_structure_refinement 'SHELXL-2014/7 (Sheldrick, 2014)'
_computing_structure_solution 'SHELXS v6.12 (G.M. Sheldrick, 2001)'
_diffrn_ambient_temperature 123(2)
_diffrn_detector_area_resol_mean 4K
_diffrn_measured_fraction_theta_full 0.995
_diffrn_measured_fraction_theta_max 0.995
_diffrn_measurement_device_type 'Bruker DUO APEX II CCD'
_diffrn_measurement_method 'narrow frame'
_diffrn_radiation_type CuK\a
_diffrn_radiation_wavelength 1.54178
_diffrn_reflns_av_R_equivalents 0.0187
_diffrn_reflns_av_sigmaI/netI 0.0120
_diffrn_reflns_Laue_measured_fraction_full 0.995
_diffrn_reflns_Laue_measured_fraction_max 0.995
_diffrn_reflns_number 20768
_diffrn_reflns_point_group_measured_fraction_full 0.995
_diffrn_reflns_point_group_measured_fraction_max 0.995
_diffrn_reflns_theta_full 66.612
_diffrn_reflns_theta_max 66.612
_diffrn_reflns_theta_min 4.053
_diffrn_standards_decay_% 0.0
_exptl_absorpt_coefficient_mu 1.230
_exptl_absorpt_correction_T_max 0.7528
_exptl_absorpt_correction_T_min 0.7039
_exptl_absorpt_correction_type empirical
_exptl_absorpt_process_details 'SAINT v7.60A'
_exptl_crystal_colour Colorless
_exptl_crystal_density_diffrn 1.570
_exptl_crystal_description 'prismatic block'
_exptl_crystal_F_000 1512
_exptl_crystal_size_max 0.400
_exptl_crystal_size_mid 0.300
_exptl_crystal_size_min 0.300
_refine_diff_density_max 0.320
_refine_diff_density_min -0.181
_refine_diff_density_rms 0.043
_refine_ls_extinction_coef 0.00107(17)
_refine_ls_extinction_expression Fc^*^=kFc[1+0.001xFc^2^\l^3^/sin(2\q)]^-1/4^
_refine_ls_extinction_method 'SHELXL-2014/7 (Sheldrick 2014'
_refine_ls_goodness_of_fit_ref 1.109
_refine_ls_hydrogen_treatment constr
_refine_ls_matrix_type full
_refine_ls_number_parameters 248
_refine_ls_number_reflns 2799
_refine_ls_number_restraints 0
_refine_ls_restrained_S_all 1.109
_refine_ls_R_factor_all 0.0341
_refine_ls_R_factor_gt 0.0339
_refine_ls_shift/su_max 0.000
_refine_ls_shift/su_mean 0.000
_refine_ls_structure_factor_coef Fsqd
_refine_ls_weighting_details 'w=1/[\s^2^(Fo^2^)+(0.0431P)^2^+1.8815P] where P=(Fo^2^+2Fc^2^)/3'
_refine_ls_weighting_scheme calc
_refine_ls_wR_factor_gt 0.0929
_refine_ls_wR_factor_ref 0.0931
_reflns_Friedel_coverage 0.000
_reflns_number_gt 2778
_reflns_number_total 2799
_reflns_threshold_expression 'I > 2\s(I)'
_cod_data_source_file ja8b02869_si_011.cif
_cod_data_source_block 20cif_k1423
_cod_depositor_comments
;
The following automatic conversions were performed:

data item '_exptl_absorpt_correction_type' value 'Empirical' was
changed to 'empirical' in accordance with the
/home/saulius/struct/COD-crude-data/automatic-downloads/DataCite-retrospective/ACS/depositions/lib/dictionaries/cif_core.dic
dictionary named 'cif_core.dic' version 2.4.2 last updated on
2011-04-26.

Automatic conversion script
Id: cif_fix_values 6909 2019-04-08 15:41:33Z antanas 
;
_cod_database_code 4132295
_shelx_shelxl_version_number 2014/7
_shelx_space_group_comment
;
The symmetry employed for this shelxl refinement is uniquely defined
by the following loop, which should always be used as a source of
symmetry information in preference to the above space-group names.
They are only intended as comments.
;
_shelx_estimated_absorpt_t_min 0.639
_shelx_estimated_absorpt_t_max 0.709

loop_
_space_group_symop_operation_xyz
'x, y, z'
'-x+1/2, -y+1/2, z+1/2'
'x+1/2, -y+1/2, -z'
'-x, y, -z+1/2'
'-x, -y, -z'
'x-1/2, y-1/2, -z-1/2'
'-x-1/2, y-1/2, z'
'x, -y, z-1/2'

loop_
_atom_site_label
_atom_site_type_symbol
_atom_site_fract_x
_atom_site_fract_y
_atom_site_fract_z
_atom_site_U_iso_or_equiv
_atom_site_adp_type
_atom_site_occupancy
_atom_site_site_symmetry_order
_atom_site_calc_flag
_atom_site_refinement_flags_posn
_atom_site_refinement_flags_adp
_atom_site_refinement_flags_occupancy
F1 F 0.41930(7) 0.41662(4) 0.42102(6) 0.0259(2) Uani 1 1 d . . .
F2 F 0.41936(7) 0.55159(4) 0.42054(7) 0.0282(2) Uani 1 1 d . . .
F3 F 0.43501(7) 0.11240(5) 0.43463(7) 0.0315(2) Uani 1 1 d . . .
F4 F 0.50644(7) 0.04124(4) 0.59925(7) 0.0302(2) Uani 1 1 d . . .
F5 F 0.78711(7) 0.19240(5) 0.62208(7) 0.0309(2) Uani 1 1 d . . .
F6 F 0.71925(7) 0.26021(5) 0.45422(8) 0.0313(2) Uani 1 1 d . . .
C1 C 0.5000 0.19145(10) 0.2500 0.0232(4) Uani 1 2 d S T P
H1 H 0.5000 0.1428 0.2500 0.028 Uiso 1 2 calc R U P
C2 C 0.53595(11) 0.22692(7) 0.34006(11) 0.0220(3) Uani 1 1 d . . .
C3 C 0.53507(10) 0.29831(7) 0.33993(11) 0.0208(3) Uani 1 1 d . . .
H3 H 0.5585 0.3226 0.4016 0.025 Uiso 1 1 calc R U .
C4 C 0.5000 0.33437(10) 0.2500 0.0206(4) Uani 1 2 d S T P
C5 C 0.5000 0.41037(10) 0.2500 0.0198(4) Uani 1 2 d S T P
C6 C 0.46129(11) 0.44862(8) 0.33535(11) 0.0211(3) Uani 1 1 d . . .
C7 C 0.46143(11) 0.51903(7) 0.33534(11) 0.0217(3) Uani 1 1 d . . .
C8 C 0.5000 0.55714(10) 0.2500 0.0219(4) Uani 1 2 d S T P
C9 C 0.5000 0.63327(10) 0.2500 0.0239(4) Uani 1 2 d S T P
C10 C 0.54563(12) 0.66920(8) 0.33450(13) 0.0270(3) Uani 1 1 d . . .
H10 H 0.5765 0.6450 0.3925 0.032 Uiso 1 1 calc R U .
C11 C 0.54594(13) 0.74016(8) 0.33381(14) 0.0316(4) Uani 1 1 d . . .
H11 H 0.5777 0.7646 0.3910 0.038 Uiso 1 1 calc R U .
C12 C 0.5000 0.77555(11) 0.2500 0.0329(5) Uani 1 2 d S T P
H12 H 0.5000 0.8242 0.2500 0.039 Uiso 1 2 calc R U P
C13 C 0.57537(11) 0.18819(7) 0.43479(11) 0.0220(3) Uani 1 1 d . . .
C14 C 0.52523(11) 0.13115(7) 0.47644(12) 0.0227(3) Uani 1 1 d . . .
C15 C 0.56225(11) 0.09410(7) 0.56286(12) 0.0226(3) Uani 1 1 d . . .
C16 C 0.65213(11) 0.11180(7) 0.61586(11) 0.0220(3) Uani 1 1 d . . .
C17 C 0.70094(11) 0.16995(7) 0.57561(12) 0.0227(3) Uani 1 1 d . . .
C18 C 0.66445(11) 0.20597(7) 0.48841(12) 0.0233(3) Uani 1 1 d . . .
C19 C 0.69056(11) 0.07190(7) 0.70993(12) 0.0232(3) Uani 1 1 d . . .
C20 C 0.69430(12) 0.00072(8) 0.70515(13) 0.0272(3) Uani 1 1 d . . .
H20 H 0.6733 -0.0224 0.6413 0.033 Uiso 1 1 calc R U .
C21 C 0.72854(13) -0.03651(8) 0.79321(14) 0.0324(4) Uani 1 1 d . . .
H21 H 0.7311 -0.0851 0.7897 0.039 Uiso 1 1 calc R U .
C22 C 0.75908(13) -0.00290(9) 0.88659(13) 0.0325(4) Uani 1 1 d . . .
H22 H 0.7823 -0.0284 0.9471 0.039 Uiso 1 1 calc R U .
C23 C 0.75560(13) 0.06785(9) 0.89136(13) 0.0309(4) Uani 1 1 d . . .
H23 H 0.7765 0.0908 0.9553 0.037 Uiso 1 1 calc R U .
C24 C 0.72183(12) 0.10521(8) 0.80365(12) 0.0271(3) Uani 1 1 d . . .
H24 H 0.7199 0.1538 0.8073 0.033 Uiso 1 1 calc R U .

loop_
_atom_site_aniso_label
_atom_site_aniso_U_11
_atom_site_aniso_U_22
_atom_site_aniso_U_33
_atom_site_aniso_U_23
_atom_site_aniso_U_13
_atom_site_aniso_U_12
F1 0.0351(5) 0.0235(4) 0.0190(4) 0.0017(3) 0.0072(3) -0.0034(4)
F2 0.0381(5) 0.0243(4) 0.0223(4) -0.0050(3) 0.0099(4) -0.0006(4)
F3 0.0328(5) 0.0308(5) 0.0309(5) 0.0064(4) -0.0134(4) -0.0102(4)
F4 0.0339(5) 0.0263(5) 0.0303(5) 0.0085(4) -0.0061(4) -0.0090(4)
F5 0.0270(5) 0.0313(5) 0.0345(5) 0.0067(4) -0.0108(4) -0.0067(4)
F6 0.0292(5) 0.0298(5) 0.0348(5) 0.0123(4) -0.0046(4) -0.0076(4)
C1 0.0299(11) 0.0192(10) 0.0205(10) 0.000 -0.0016(8) 0.000
C2 0.0244(7) 0.0235(7) 0.0182(7) 0.0013(6) 0.0000(6) 0.0002(6)
C3 0.0229(7) 0.0218(7) 0.0177(7) -0.0013(5) -0.0006(6) -0.0011(5)
C4 0.0205(10) 0.0217(10) 0.0196(9) 0.000 0.0018(8) 0.000
C5 0.0192(9) 0.0209(10) 0.0193(9) 0.000 -0.0024(8) 0.000
C6 0.0233(7) 0.0236(7) 0.0164(7) 0.0027(5) 0.0004(6) -0.0029(6)
C7 0.0243(7) 0.0224(7) 0.0185(7) -0.0043(5) 0.0020(6) 0.0008(6)
C8 0.0216(10) 0.0222(10) 0.0219(10) 0.000 -0.0003(8) 0.000
C9 0.0245(10) 0.0222(10) 0.0248(10) 0.000 0.0065(8) 0.000
C10 0.0302(8) 0.0247(8) 0.0262(8) -0.0006(6) 0.0036(6) -0.0004(6)
C11 0.0368(9) 0.0249(8) 0.0330(9) -0.0061(7) 0.0072(7) -0.0040(7)
C12 0.0390(13) 0.0199(10) 0.0397(13) 0.000 0.0148(11) 0.000
C13 0.0271(7) 0.0207(7) 0.0181(7) -0.0014(5) -0.0004(6) 0.0023(6)
C14 0.0263(7) 0.0212(7) 0.0207(7) -0.0022(6) -0.0047(6) -0.0015(6)
C15 0.0287(8) 0.0177(7) 0.0213(7) 0.0008(5) 0.0005(6) -0.0025(6)
C16 0.0256(7) 0.0217(7) 0.0186(7) -0.0009(5) 0.0000(6) 0.0027(6)
C17 0.0219(7) 0.0227(7) 0.0237(7) -0.0024(6) -0.0039(6) 0.0002(6)
C18 0.0261(7) 0.0197(7) 0.0242(7) 0.0010(6) 0.0017(6) -0.0023(6)
C19 0.0229(7) 0.0245(7) 0.0223(7) 0.0041(6) -0.0009(6) 0.0004(6)
C20 0.0286(8) 0.0271(8) 0.0260(8) 0.0014(6) -0.0025(6) -0.0017(6)
C21 0.0350(9) 0.0248(8) 0.0373(9) 0.0100(7) 0.0012(7) 0.0011(7)
C22 0.0310(8) 0.0391(9) 0.0273(8) 0.0138(7) -0.0019(7) 0.0014(7)
C23 0.0300(8) 0.0397(9) 0.0230(8) 0.0022(7) -0.0030(6) 0.0001(7)
C24 0.0283(8) 0.0296(8) 0.0234(7) 0.0002(6) -0.0022(6) 0.0010(6)

loop_
_atom_type_symbol
_atom_type_description
_atom_type_scat_dispersion_real
_atom_type_scat_dispersion_imag
_atom_type_scat_source
C C 0.0181 0.0091 'International Tables Vol C Tables 4.2.6.8 and 6.1.1.4'
H H 0.0000 0.0000 'International Tables Vol C Tables 4.2.6.8 and 6.1.1.4'
F F 0.0727 0.0534 'International Tables Vol C Tables 4.2.6.8 and 6.1.1.4'

loop_
_geom_angle_atom_site_label_1
_geom_angle_atom_site_label_2
_geom_angle_atom_site_label_3
_geom_angle
_geom_angle_site_symmetry_1
_geom_angle_site_symmetry_3
C2 C1 C2 120.45(19) 4_655 .
C2 C1 H1 119.8 4_655 .
C2 C1 H1 119.8 . .
C3 C2 C1 119.53(14) . .
C3 C2 C13 120.79(13) . .
C1 C2 C13 119.68(14) . .
C2 C3 C4 120.54(13) . .
C2 C3 H3 119.7 . .
C4 C3 H3 119.7 . .
C3 C4 C3 119.39(18) 4_655 .
C3 C4 C5 120.31(9) 4_655 .
C3 C4 C5 120.30(9) . .
C6 C5 C6 115.02(18) 4_655 .
C6 C5 C4 122.49(9) 4_655 .
C6 C5 C4 122.49(9) . .
F1 C6 C7 117.63(13) . .
F1 C6 C5 119.89(13) . .
C7 C6 C5 122.45(13) . .
F2 C7 C6 118.07(12) . .
F2 C7 C8 119.44(13) . .
C6 C7 C8 122.46(14) . .
C7 C8 C7 115.16(18) 4_655 .
C7 C8 C9 122.42(9) 4_655 .
C7 C8 C9 122.42(9) . .
C10 C9 C10 119.6(2) . 4_655
C10 C9 C8 120.20(10) . .
C10 C9 C8 120.19(10) 4_655 .
C11 C10 C9 119.98(16) . .
C11 C10 H10 120.0 . .
C9 C10 H10 120.0 . .
C12 C11 C10 120.14(16) . .
C12 C11 H11 119.9 . .
C10 C11 H11 119.9 . .
C11 C12 C11 120.1(2) . 4_655
C11 C12 H12 119.9 . .
C11 C12 H12 119.9 4_655 .
C18 C13 C14 114.95(13) . .
C18 C13 C2 122.86(13) . .
C14 C13 C2 122.18(13) . .
F3 C14 C15 117.82(13) . .
F3 C14 C13 119.53(13) . .
C15 C14 C13 122.60(13) . .
F4 C15 C14 118.00(13) . .
F4 C15 C16 119.70(13) . .
C14 C15 C16 122.23(13) . .
C15 C16 C17 115.04(13) . .
C15 C16 C19 121.70(13) . .
C17 C16 C19 123.24(13) . .
F5 C17 C18 117.61(13) . .
F5 C17 C16 120.01(13) . .
C18 C17 C16 122.38(13) . .
F6 C18 C17 117.46(13) . .
F6 C18 C13 119.77(13) . .
C17 C18 C13 122.77(13) . .
C24 C19 C20 119.44(14) . .
C24 C19 C16 120.49(13) . .
C20 C19 C16 120.06(14) . .
C21 C20 C19 120.12(15) . .
C21 C20 H20 119.9 . .
C19 C20 H20 119.9 . .
C20 C21 C22 120.07(15) . .
C20 C21 H21 120.0 . .
C22 C21 H21 120.0 . .
C23 C22 C21 119.86(15) . .
C23 C22 H22 120.1 . .
C21 C22 H22 120.1 . .
C24 C23 C22 120.30(15) . .
C24 C23 H23 119.9 . .
C22 C23 H23 119.9 . .
C23 C24 C19 120.20(15) . .
C23 C24 H24 119.9 . .
C19 C24 H24 119.9 . .

loop_
_geom_bond_atom_site_label_1
_geom_bond_atom_site_label_2
_geom_bond_distance
_geom_bond_site_symmetry_2
F1 C6 1.3485(16) .
F2 C7 1.3495(16) .
F3 C14 1.3452(17) .
F4 C15 1.3439(17) .
F5 C17 1.3444(17) .
F6 C18 1.3488(17) .
C1 C2 1.3944(17) 4_655
C1 C2 1.3944(17) .
C1 H1 0.9500 .
C2 C3 1.394(2) .
C2 C13 1.4880(19) .
C3 C4 1.3951(17) .
C3 H3 0.9500 .
C4 C3 1.3950(17) 4_655
C4 C5 1.483(3) .
C5 C6 1.3898(18) 4_655
C5 C6 1.3898(18) .
C6 C7 1.374(2) .
C7 C8 1.3878(18) .
C8 C7 1.3878(18) 4_655
C8 C9 1.486(3) .
C9 C10 1.3946(19) .
C9 C10 1.3947(19) 4_655
C10 C11 1.385(2) .
C10 H10 0.9500 .
C11 C12 1.385(2) .
C11 H11 0.9500 .
C12 C11 1.385(2) 4_655
C12 H12 0.9500 .
C13 C18 1.390(2) .
C13 C14 1.393(2) .
C14 C15 1.380(2) .
C15 C16 1.395(2) .
C16 C17 1.396(2) .
C16 C19 1.489(2) .
C17 C18 1.374(2) .
C19 C24 1.391(2) .
C19 C20 1.392(2) .
C20 C21 1.385(2) .
C20 H20 0.9500 .
C21 C22 1.388(2) .
C21 H21 0.9500 .
C22 C23 1.383(2) .
C22 H22 0.9500 .
C23 C24 1.381(2) .
C23 H23 0.9500 .
C24 H24 0.9500 .

loop_
_geom_torsion_atom_site_label_1
_geom_torsion_atom_site_label_2
_geom_torsion_atom_site_label_3
_geom_torsion_atom_site_label_4
_geom_torsion
_geom_torsion_site_symmetry_1
_geom_torsion_site_symmetry_4
C2 C1 C2 C3 0.47(10) 4_655 .
C2 C1 C2 C13 -179.14(14) 4_655 .
C1 C2 C3 C4 -0.95(19) . .
C13 C2 C3 C4 178.65(11) . .
C2 C3 C4 C3 0.48(10) . 4_655
C2 C3 C4 C5 -179.52(10) . .
C3 C4 C5 C6 -48.25(10) 4_655 4_655
C3 C4 C5 C6 131.74(10) . 4_655
C3 C4 C5 C6 131.74(10) 4_655 .
C3 C4 C5 C6 -48.26(10) . .
C6 C5 C6 F1 178.18(15) 4_655 .
C4 C5 C6 F1 -1.82(15) . .
C6 C5 C6 C7 -0.08(10) 4_655 .
C4 C5 C6 C7 179.92(10) . .
F1 C6 C7 F2 -0.2(2) . .
C5 C6 C7 F2 178.05(11) . .
F1 C6 C7 C8 -178.13(11) . .
C5 C6 C7 C8 0.2(2) . .
F2 C7 C8 C7 -177.94(15) . 4_655
C6 C7 C8 C7 -0.08(10) . 4_655
F2 C7 C8 C9 2.06(15) . .
C6 C7 C8 C9 179.92(10) . .
C7 C8 C9 C10 -124.48(10) 4_655 .
C7 C8 C9 C10 55.52(10) . .
C7 C8 C9 C10 55.52(10) 4_655 4_655
C7 C8 C9 C10 -124.48(10) . 4_655
C10 C9 C10 C11 -0.37(11) 4_655 .
C8 C9 C10 C11 179.63(11) . .
C9 C10 C11 C12 0.7(2) . .
C10 C11 C12 C11 -0.37(11) . 4_655
C3 C2 C13 C18 -43.9(2) . .
C1 C2 C13 C18 135.69(13) . .
C3 C2 C13 C14 136.02(15) . .
C1 C2 C13 C14 -44.37(19) . .
C18 C13 C14 F3 175.79(12) . .
C2 C13 C14 F3 -4.2(2) . .
C18 C13 C14 C15 -1.4(2) . .
C2 C13 C14 C15 178.66(13) . .
F3 C14 C15 F4 0.6(2) . .
C13 C14 C15 F4 177.83(13) . .
F3 C14 C15 C16 -176.27(13) . .
C13 C14 C15 C16 1.0(2) . .
F4 C15 C16 C17 -176.24(13) . .
C14 C15 C16 C17 0.6(2) . .
F4 C15 C16 C19 2.4(2) . .
C14 C15 C16 C19 179.20(14) . .
C15 C16 C17 F5 178.66(13) . .
C19 C16 C17 F5 0.1(2) . .
C15 C16 C17 C18 -1.6(2) . .
C19 C16 C17 C18 179.77(14) . .
F5 C17 C18 F6 1.6(2) . .
C16 C17 C18 F6 -178.07(13) . .
F5 C17 C18 C13 -179.07(13) . .
C16 C17 C18 C13 1.2(2) . .
C14 C13 C18 F6 179.62(13) . .
C2 C13 C18 F6 -0.4(2) . .
C14 C13 C18 C17 0.3(2) . .
C2 C13 C18 C17 -179.72(14) . .
C15 C16 C19 C24 -132.05(15) . .
C17 C16 C19 C24 46.4(2) . .
C15 C16 C19 C20 47.2(2) . .
C17 C16 C19 C20 -134.34(16) . .
C24 C19 C20 C21 0.2(2) . .
C16 C19 C20 C21 -178.99(14) . .
C19 C20 C21 C22 0.1(2) . .
C20 C21 C22 C23 -0.2(2) . .
C21 C22 C23 C24 0.0(2) . .
C22 C23 C24 C19 0.3(2) . .
C20 C19 C24 C23 -0.4(2) . .
C16 C19 C24 C23 178.78(14) . .
